data_4110121
loop_
_publ_author_name
'Hiromitsu Maeda'
'Yohei Haketa'
'Takashi Nakanishi'

_publ_section_title
;
 Aryl-Substituted C3-Bridged Oligopyrroles as Anion Receptors for
 Formation of Supramolecular Organogels
;
_journal_name_full 'Journal of the American Chemical Society'
_journal_page_first 13661
_journal_page_last 13674
_journal_paper_doi 10.1021/ja074435z
_journal_volume 129
_journal_year 2007
_chemical_formula_moiety 'C23 H17 B F2 N2 O2'
_chemical_formula_sum 'C23 H17 B F2 N2 O2'
_chemical_formula_weight 402.20
_chemical_name_systematic
; 
 ? 
;
_space_group_IT_number 14
_symmetry_cell_setting monoclinic
_symmetry_Int_Tables_number 14
_symmetry_space_group_name_Hall '-P 2ybc'
_symmetry_space_group_name_H-M 'P 1 21/c 1'
_atom_sites_solution_hydrogens geom
_atom_sites_solution_primary direct
_atom_sites_solution_secondary difmap
_audit_creation_method SHELXL-97
_cell_angle_alpha 90.00
_cell_angle_beta 98.304(13)
_cell_angle_gamma 90.00
_cell_formula_units_Z 4
_cell_length_a 11.515(4)
_cell_length_b 13.020(5)
_cell_length_c 12.428(4)
_cell_measurement_reflns_used 13807
_cell_measurement_temperature 123(2)
_cell_measurement_theta_max 27.5
_cell_measurement_theta_min 3.0
_cell_volume 1843.7(11)
_computing_cell_refinement PROCESS-AUTO
_computing_data_collection PROCESS-AUTO
_computing_data_reduction CrystalStructure
_computing_structure_refinement 'SHELXL-97 (Sheldrick, 1997)'
_computing_structure_solution 'SHELXS-97 (Sheldrick, 1990)'
_diffrn_ambient_temperature 123(2)
_diffrn_detector_area_resol_mean 10.00
_diffrn_measured_fraction_theta_full 0.996
_diffrn_measured_fraction_theta_max 0.996
_diffrn_measurement_device_type 'Rigaku RAXIS-RAPID'
_diffrn_measurement_method \w
_diffrn_radiation_monochromator graphite
_diffrn_radiation_source 'fine-focus sealed tube'
_diffrn_radiation_type MoK\a
_diffrn_radiation_wavelength 0.71075
_diffrn_reflns_av_R_equivalents 0.0340
_diffrn_reflns_av_sigmaI/netI 0.0278
_diffrn_reflns_limit_h_max 14
_diffrn_reflns_limit_h_min -14
_diffrn_reflns_limit_k_max 16
_diffrn_reflns_limit_k_min -16
_diffrn_reflns_limit_l_max 16
_diffrn_reflns_limit_l_min -15
_diffrn_reflns_number 17854
_diffrn_reflns_theta_full 27.48
_diffrn_reflns_theta_max 27.48
_diffrn_reflns_theta_min 3.04
_exptl_absorpt_coefficient_mu 0.106
_exptl_absorpt_correction_T_max 0.9895
_exptl_absorpt_correction_T_min 0.9689
_exptl_absorpt_correction_type none
_exptl_crystal_colour red
_exptl_crystal_density_diffrn 1.449
_exptl_crystal_description prism
_exptl_crystal_F_000 832
_exptl_crystal_size_max 0.30
_exptl_crystal_size_mid 0.20
_exptl_crystal_size_min 0.10
_refine_diff_density_max 0.195
_refine_diff_density_min -0.351
_refine_diff_density_rms 0.068
_refine_ls_extinction_method none
_refine_ls_goodness_of_fit_ref 1.091
_refine_ls_hydrogen_treatment constr
_refine_ls_matrix_type full
_refine_ls_number_parameters 271
_refine_ls_number_reflns 4207
_refine_ls_number_restraints 0
_refine_ls_restrained_S_all 1.091
_refine_ls_R_factor_all 0.0464
_refine_ls_R_factor_gt 0.0368
_refine_ls_shift/su_max 0.001
_refine_ls_shift/su_mean 0.000
_refine_ls_structure_factor_coef Fsqd
_refine_ls_weighting_details 'calc w=1/[\s^2^(Fo^2^)+(0.0499P)^2^+0.2691P] where P=(Fo^2^+2Fc^2^)/3'
_refine_ls_weighting_scheme calc
_refine_ls_wR_factor_gt 0.0906
_refine_ls_wR_factor_ref 0.0947
_reflns_number_gt 3487
_reflns_number_total 4207
_reflns_threshold_expression >2sigma(I)
_cod_data_source_file ja074435zsi20070702_110821_1.cif
_cod_data_source_block d-060721
_cod_database_code 4110121

loop_
_symmetry_equiv_pos_as_xyz
'x, y, z'
'-x, y+1/2, -z+1/2'
'-x, -y, -z'
'x, -y-1/2, z-1/2'

loop_
_atom_site_label
_atom_site_type_symbol
_atom_site_fract_x
_atom_site_fract_y
_atom_site_fract_z
_atom_site_U_iso_or_equiv
_atom_site_adp_type
_atom_site_occupancy
_atom_site_symmetry_multiplicity
_atom_site_calc_flag
_atom_site_refinement_flags
B1 B 0.58490(13) 0.46856(10) 0.65519(11) 0.0219(3) Uani 1 1 d .
F1 F 0.50979(7) 0.54714(6) 0.67289(6) 0.0341(2) Uani 1 1 d .
F2 F 0.67163(7) 0.50571(6) 0.59958(6) 0.0335(2) Uani 1 1 d .
O1 O 0.51865(7) 0.38878(6) 0.58857(6) 0.02075(19) Uani 1 1 d .
O2 O 0.64044(8) 0.42907(6) 0.76137(7) 0.0253(2) Uani 1 1 d .
N1 N 0.39996(8) 0.26193(7) 0.44303(7) 0.0177(2) Uani 1 1 d .
H1 H 0.3979 0.3269 0.4233 0.021 Uiso 1 1 calc R
N2 N 0.75534(8) 0.38224(7) 0.95705(7) 0.0196(2) Uani 1 1 d .
H2 H 0.7589 0.4472 0.9383 0.024 Uiso 1 1 calc R
C1 C 0.22843(10) 0.29383(10) 0.24545(10) 0.0229(3) Uani 1 1 d .
H3 H 0.2340 0.3477 0.2975 0.027 Uiso 1 1 calc R
C2 C 0.16576(11) 0.30906(11) 0.14273(10) 0.0280(3) Uani 1 1 d .
H4 H 0.1288 0.3733 0.1247 0.034 Uiso 1 1 calc R
C3 C 0.15683(11) 0.23100(11) 0.06644(10) 0.0299(3) Uani 1 1 d .
H5 H 0.1144 0.2418 -0.0041 0.036 Uiso 1 1 calc R
C4 C 0.20983(12) 0.13723(11) 0.09300(10) 0.0293(3) Uani 1 1 d .
H6 H 0.2033 0.0835 0.0407 0.035 Uiso 1 1 calc R
C5 C 0.27247(11) 0.12127(10) 0.19564(10) 0.0244(3) Uani 1 1 d .
H7 H 0.3082 0.0565 0.2135 0.029 Uiso 1 1 calc R
C6 C 0.28329(10) 0.19994(9) 0.27288(9) 0.0194(2) Uani 1 1 d .
C7 C 0.35053(10) 0.18363(9) 0.38081(9) 0.0183(2) Uani 1 1 d .
C8 C 0.37392(10) 0.09350(9) 0.44053(9) 0.0212(2) Uani 1 1 d .
H8 H 0.3508 0.0262 0.4168 0.025 Uiso 1 1 calc R
C9 C 0.43708(10) 0.11922(9) 0.54095(9) 0.0203(2) Uani 1 1 d .
H9 H 0.4638 0.0731 0.5985 0.024 Uiso 1 1 calc R
C10 C 0.45371(10) 0.22522(8) 0.54128(9) 0.0179(2) Uani 1 1 d .
C11 C 0.51611(10) 0.29233(8) 0.61953(9) 0.0173(2) Uani 1 1 d .
C12 C 0.57259(10) 0.26043(8) 0.72019(9) 0.0187(2) Uani 1 1 d .
H10 H 0.5690 0.1906 0.7417 0.022 Uiso 1 1 calc R
C13 C 0.63394(10) 0.33123(8) 0.78856(9) 0.0179(2) Uani 1 1 d .
C14 C 0.69713(10) 0.30673(9) 0.89331(9) 0.0190(2) Uani 1 1 d .
C15 C 0.71386(10) 0.21520(9) 0.95044(9) 0.0211(2) Uani 1 1 d .
H11 H 0.6843 0.1497 0.9264 0.025 Uiso 1 1 calc R
C16 C 0.78208(11) 0.23705(9) 1.04966(10) 0.0223(3) Uani 1 1 d .
H12 H 0.8074 0.1887 1.1053 0.027 Uiso 1 1 calc R
C17 C 0.80690(10) 0.34179(9) 1.05355(9) 0.0198(2) Uani 1 1 d .
C18 C 0.87447(10) 0.40290(9) 1.13939(9) 0.0212(2) Uani 1 1 d .
C19 C 0.89500(11) 0.36408(10) 1.24538(10) 0.0254(3) Uani 1 1 d .
H13 H 0.8621 0.2999 1.2612 0.030 Uiso 1 1 calc R
C20 C 0.96277(12) 0.41817(11) 1.32738(10) 0.0311(3) Uani 1 1 d .
H14 H 0.9763 0.3908 1.3990 0.037 Uiso 1 1 calc R
C21 C 1.01077(12) 0.51170(11) 1.30567(11) 0.0332(3) Uani 1 1 d .
H15 H 1.0585 0.5481 1.3618 0.040 Uiso 1 1 calc R
C22 C 0.98898(12) 0.55241(11) 1.20159(11) 0.0323(3) Uani 1 1 d .
H16 H 1.0208 0.6173 1.1868 0.039 Uiso 1 1 calc R
C23 C 0.92098(11) 0.49883(10) 1.11921(10) 0.0258(3) Uani 1 1 d .
H17 H 0.9058 0.5276 1.0483 0.031 Uiso 1 1 calc R

loop_
_atom_site_aniso_label
_atom_site_aniso_U_11
_atom_site_aniso_U_22
_atom_site_aniso_U_33
_atom_site_aniso_U_23
_atom_site_aniso_U_13
_atom_site_aniso_U_12
B1 0.0306(7) 0.0138(6) 0.0198(6) 0.0008(5) -0.0012(5) -0.0014(5)
F1 0.0460(5) 0.0211(4) 0.0313(4) -0.0074(3) -0.0073(3) 0.0100(3)
F2 0.0423(5) 0.0341(4) 0.0233(4) 0.0004(3) 0.0021(3) -0.0171(4)
O1 0.0292(4) 0.0126(4) 0.0189(4) 0.0013(3) -0.0018(3) -0.0011(3)
O2 0.0384(5) 0.0140(4) 0.0204(4) 0.0018(3) -0.0059(4) -0.0041(3)
N1 0.0217(5) 0.0128(4) 0.0181(5) 0.0003(4) 0.0017(4) -0.0009(4)
N2 0.0233(5) 0.0171(5) 0.0178(5) 0.0019(4) 0.0005(4) -0.0003(4)
C1 0.0221(6) 0.0235(6) 0.0225(6) -0.0020(5) 0.0014(5) -0.0011(5)
C2 0.0228(6) 0.0315(7) 0.0289(6) 0.0048(5) 0.0006(5) 0.0006(5)
C3 0.0233(6) 0.0447(8) 0.0201(6) 0.0023(5) -0.0018(5) -0.0066(6)
C4 0.0296(7) 0.0367(7) 0.0218(6) -0.0085(5) 0.0039(5) -0.0081(6)
C5 0.0261(6) 0.0239(6) 0.0237(6) -0.0038(5) 0.0055(5) -0.0029(5)
C6 0.0175(5) 0.0216(6) 0.0195(5) -0.0006(4) 0.0038(4) -0.0032(4)
C7 0.0184(5) 0.0172(5) 0.0196(6) -0.0020(4) 0.0044(4) -0.0013(4)
C8 0.0242(6) 0.0143(5) 0.0250(6) -0.0022(4) 0.0037(5) -0.0023(4)
C9 0.0236(6) 0.0146(5) 0.0224(6) 0.0021(4) 0.0023(5) -0.0002(4)
C10 0.0186(5) 0.0167(5) 0.0183(5) 0.0010(4) 0.0025(4) 0.0006(4)
C11 0.0194(5) 0.0128(5) 0.0203(5) 0.0001(4) 0.0056(4) 0.0012(4)
C12 0.0229(6) 0.0138(5) 0.0195(6) 0.0021(4) 0.0036(4) 0.0005(4)
C13 0.0213(6) 0.0152(5) 0.0177(5) 0.0023(4) 0.0047(4) 0.0020(4)
C14 0.0209(6) 0.0173(5) 0.0190(5) -0.0007(4) 0.0038(4) 0.0008(4)
C15 0.0245(6) 0.0174(5) 0.0215(6) 0.0011(4) 0.0039(5) 0.0010(4)
C16 0.0249(6) 0.0212(6) 0.0205(6) 0.0041(4) 0.0022(5) 0.0044(5)
C17 0.0185(5) 0.0228(6) 0.0180(5) 0.0022(4) 0.0024(4) 0.0031(4)
C18 0.0174(5) 0.0246(6) 0.0210(6) -0.0001(5) 0.0004(4) 0.0030(5)
C19 0.0248(6) 0.0269(6) 0.0236(6) 0.0019(5) 0.0006(5) 0.0014(5)
C20 0.0288(7) 0.0405(8) 0.0215(6) 0.0001(5) -0.0042(5) 0.0033(6)
C21 0.0274(7) 0.0395(8) 0.0301(7) -0.0092(6) -0.0042(5) -0.0025(6)
C22 0.0281(7) 0.0304(7) 0.0378(7) -0.0033(6) 0.0023(6) -0.0059(5)
C23 0.0236(6) 0.0282(7) 0.0254(6) 0.0027(5) 0.0024(5) 0.0001(5)

loop_
_atom_type_symbol
_atom_type_description
_atom_type_scat_dispersion_real
_atom_type_scat_dispersion_imag
_atom_type_scat_source
C C 0.0033 0.0016 'International Tables Vol C Tables 4.2.6.8 and 6.1.1.4'
H H 0.0000 0.0000 'International Tables Vol C Tables 4.2.6.8 and 6.1.1.4'
B B 0.0013 0.0007 'International Tables Vol C Tables 4.2.6.8 and 6.1.1.4'
N N 0.0061 0.0033 'International Tables Vol C Tables 4.2.6.8 and 6.1.1.4'
O O 0.0106 0.0060 'International Tables Vol C Tables 4.2.6.8 and 6.1.1.4'
F F 0.0171 0.0103 'International Tables Vol C Tables 4.2.6.8 and 6.1.1.4'

loop_
_geom_angle_atom_site_label_1
_geom_angle_atom_site_label_2
_geom_angle_atom_site_label_3
_geom_angle
F1 B1 F2 109.62(10)
F1 B1 O1 109.12(11)
F2 B1 O1 108.62(10)
F1 B1 O2 108.51(10)
F2 B1 O2 108.58(11)
O1 B1 O2 112.36(10)
C11 O1 B1 122.77(9)
C13 O2 B1 122.12(9)
C7 N1 C10 110.13(10)
C7 N1 H1 124.9
C10 N1 H1 124.9
C17 N2 C14 110.14(10)
C17 N2 H2 124.9
C14 N2 H2 124.9
C2 C1 C6 120.47(11)
C2 C1 H3 119.8
C6 C1 H3 119.8
C3 C2 C1 120.20(12)
C3 C2 H4 119.9
C1 C2 H4 119.9
C4 C3 C2 119.89(12)
C4 C3 H5 120.1
C2 C3 H5 120.1
C3 C4 C5 120.29(12)
C3 C4 H6 119.9
C5 C4 H6 119.9
C4 C5 C6 120.33(12)
C4 C5 H7 119.8
C6 C5 H7 119.8
C1 C6 C5 118.82(11)
C1 C6 C7 120.78(10)
C5 C6 C7 120.40(11)
N1 C7 C8 107.26(10)
N1 C7 C6 122.48(10)
C8 C7 C6 130.23(10)
C9 C8 C7 108.10(10)
C9 C8 H8 125.9
C7 C8 H8 125.9
C8 C9 C10 107.15(10)
C8 C9 H9 126.4
C10 C9 H9 126.4
N1 C10 C9 107.34(10)
N1 C10 C11 120.84(10)
C9 C10 C11 131.77(11)
O1 C11 C12 121.48(10)
O1 C11 C10 114.64(10)
C12 C11 C10 123.86(10)
C13 C12 C11 119.19(10)
C13 C12 H10 120.4
C11 C12 H10 120.4
O2 C13 C12 121.99(10)
O2 C13 C14 113.99(10)
C12 C13 C14 124.01(10)
N2 C14 C15 107.43(10)
N2 C14 C13 120.38(10)
C15 C14 C13 132.19(11)
C14 C15 C16 107.27(10)
C14 C15 H11 126.4
C16 C15 H11 126.4
C15 C16 C17 108.51(10)
C15 C16 H12 125.7
C17 C16 H12 125.7
N2 C17 C16 106.64(10)
N2 C17 C18 123.33(11)
C16 C17 C18 130.03(11)
C23 C18 C19 118.38(11)
C23 C18 C17 122.24(11)
C19 C18 C17 119.37(11)
C20 C19 C18 120.70(12)
C20 C19 H13 119.7
C18 C19 H13 119.7
C21 C20 C19 120.29(12)
C21 C20 H14 119.9
C19 C20 H14 119.9
C20 C21 C22 119.73(12)
C20 C21 H15 120.1
C22 C21 H15 120.1
C23 C22 C21 120.27(13)
C23 C22 H16 119.9
C21 C22 H16 119.9
C22 C23 C18 120.58(12)
C22 C23 H17 119.7
C18 C23 H17 119.7

loop_
_geom_bond_atom_site_label_1
_geom_bond_atom_site_label_2
_geom_bond_distance
B1 F1 1.3777(16)
B1 F2 1.3814(16)
B1 O1 1.4711(15)
B1 O2 1.4733(15)
O1 C11 1.3149(14)
O2 C13 1.3227(14)
N1 C7 1.3543(14)
N1 C10 1.3726(15)
N1 H1 0.8800
N2 C17 1.3647(15)
N2 C14 1.3748(15)
N2 H2 0.8800
C1 C2 1.3870(18)
C1 C6 1.3954(17)
C1 H3 0.9500
C2 C3 1.384(2)
C2 H4 0.9500
C3 C4 1.383(2)
C3 H5 0.9500
C4 C5 1.3874(18)
C4 H6 0.9500
C5 C6 1.3970(16)
C5 H7 0.9500
C6 C7 1.4642(16)
C7 C8 1.3939(16)
C8 C9 1.3915(17)
C8 H8 0.9500
C9 C10 1.3933(16)
C9 H9 0.9500
C10 C11 1.4225(16)
C11 C12 1.3876(16)
C12 C13 1.3774(16)
C12 H10 0.9500
C13 C14 1.4327(16)
C14 C15 1.3862(16)
C15 C16 1.3924(17)
C15 H11 0.9500
C16 C17 1.3927(17)
C16 H12 0.9500
C17 C18 1.4618(17)
C18 C23 1.3959(18)
C18 C19 1.3987(17)
C19 C20 1.3834(18)
C19 H13 0.9500
C20 C21 1.380(2)
C20 H14 0.9500
C21 C22 1.387(2)
C21 H15 0.9500
C22 C23 1.3842(18)
C22 H16 0.9500
C23 H17 0.9500

loop_
_geom_torsion_atom_site_label_1
_geom_torsion_atom_site_label_2
_geom_torsion_atom_site_label_3
_geom_torsion_atom_site_label_4
_geom_torsion
F1 B1 O1 C11 -123.99(11)
F2 B1 O1 C11 116.55(11)
O2 B1 O1 C11 -3.59(16)
F1 B1 O2 C13 123.69(11)
F2 B1 O2 C13 -117.23(11)
O1 B1 O2 C13 2.94(16)
C6 C1 C2 C3 0.16(19)
C1 C2 C3 C4 0.49(19)
C2 C3 C4 C5 -0.36(19)
C3 C4 C5 C6 -0.44(18)
C2 C1 C6 C5 -0.93(18)
C2 C1 C6 C7 179.41(11)
C4 C5 C6 C1 1.07(17)
C4 C5 C6 C7 -179.27(11)
C10 N1 C7 C8 -0.45(13)
C10 N1 C7 C6 177.77(10)
C1 C6 C7 N1 -25.06(17)
C5 C6 C7 N1 155.29(11)
C1 C6 C7 C8 152.71(12)
C5 C6 C7 C8 -26.94(18)
N1 C7 C8 C9 0.89(13)
C6 C7 C8 C9 -177.14(11)
C7 C8 C9 C10 -0.99(13)
C7 N1 C10 C9 -0.17(13)
C7 N1 C10 C11 177.53(10)
C8 C9 C10 N1 0.72(13)
C8 C9 C10 C11 -176.64(12)
B1 O1 C11 C12 2.72(17)
B1 O1 C11 C10 -176.07(10)
N1 C10 C11 O1 -1.11(16)
C9 C10 C11 O1 175.95(12)
N1 C10 C11 C12 -179.87(10)
C9 C10 C11 C12 -2.8(2)
O1 C11 C12 C13 -0.86(17)
C10 C11 C12 C13 177.82(11)
B1 O2 C13 C12 -1.46(17)
B1 O2 C13 C14 177.73(10)
C11 C12 C13 O2 0.22(17)
C11 C12 C13 C14 -178.88(10)
C17 N2 C14 C15 -0.98(13)
C17 N2 C14 C13 178.74(10)
O2 C13 C14 N2 1.42(16)
C12 C13 C14 N2 -179.42(11)
O2 C13 C14 C15 -178.95(12)
C12 C13 C14 C15 0.2(2)
N2 C14 C15 C16 0.49(13)
C13 C14 C15 C16 -179.18(12)
C14 C15 C16 C17 0.16(14)
C14 N2 C17 C16 1.07(13)
C14 N2 C17 C18 -179.40(10)
C15 C16 C17 N2 -0.74(13)
C15 C16 C17 C18 179.76(12)
N2 C17 C18 C23 -19.34(18)
C16 C17 C18 C23 160.08(12)
N2 C17 C18 C19 161.48(11)
C16 C17 C18 C19 -19.10(19)
C23 C18 C19 C20 -1.94(18)
C17 C18 C19 C20 177.27(11)
C18 C19 C20 C21 0.3(2)
C19 C20 C21 C22 1.2(2)
C20 C21 C22 C23 -1.1(2)
C21 C22 C23 C18 -0.6(2)
C19 C18 C23 C22 2.11(18)
C17 C18 C23 C22 -177.07(12)
